data_7132906
loop_
_publ_author_name
'Sadaphal, Vikas Ashokrao'
'Wu, Tien-Lin'
'Liu, Rai-Shung'

_publ_section_title
;
 Synthesis of two nitrogen-containing polyaromatic compounds through gold
 catalysis/DBU-promoted cyclizations.
;
_journal_issue 32
_journal_name_full 'Chemical communications (Cambridge, England)'
_journal_page_first 4294
_journal_page_last 4297
_journal_paper_doi 10.1039/d4cc00113c
_journal_volume 60
_journal_year 2024
_chemical_formula_moiety 'C23 H16 N2 O'
_chemical_formula_sum 'C23 H16 N2 O'
_chemical_formula_weight 336.38
_space_group_crystal_system triclinic
_space_group_IT_number 2
_space_group_name_Hall '-P 1'
_space_group_name_H-M_alt 'P -1'
_atom_sites_solution_hydrogens geom
_atom_sites_solution_primary dual
_audit_creation_date 2023-08-22
_audit_creation_method
;
Olex2 1.5
(compiled 2023.08.17 svn.r577a77a9 for OlexSys, GUI svn.r6817)
;
_audit_update_record
;
2023-08-22 deposited with the CCDC.	2024-03-20 downloaded from the CCDC.
;
_cell_angle_alpha 104.088(3)
_cell_angle_beta 101.613(2)
_cell_angle_gamma 109.165(3)
_cell_formula_units_Z 2
_cell_length_a 8.22512(19)
_cell_length_b 10.0169(4)
_cell_length_c 12.1195(4)
_cell_measurement_reflns_used 7364
_cell_measurement_temperature 99.99(10)
_cell_measurement_theta_max 73.6990
_cell_measurement_theta_min 3.9400
_cell_volume 870.66(6)
_computing_cell_refinement 'CrysAlisPro 1.171.42.96a (Rigaku OD, 2023)'
_computing_data_collection 'CrysAlisPro 1.171.42.96a (Rigaku OD, 2023)'
_computing_data_reduction 'CrysAlisPro 1.171.42.96a (Rigaku OD, 2023)'
_computing_molecular_graphics 'Olex2 1.5 (Dolomanov et al., 2009)'
_computing_publication_material 'Olex2 1.5 (Dolomanov et al., 2009)'
_computing_structure_refinement 'SHELXL 2018/3 (Sheldrick, 2015)'
_computing_structure_solution 'SHELXT  (Sheldrick, 2015)'
_diffrn_ambient_environment N~2~
_diffrn_ambient_temperature 99.99(10)
_diffrn_detector 'Hybrid Pixel Array Detector'
_diffrn_detector_area_resol_mean 10.0000
_diffrn_detector_type 'HyPix-Arc 150'
_diffrn_measured_fraction_theta_full 0.992
_diffrn_measured_fraction_theta_max 0.935
_diffrn_measurement_details
;
List of Runs (angles in degrees, time in seconds):

  # Type    Start    End  Width  t~exp~   \w     \q     \k     \f   Frames
#--------------------------------------------------------------------------
  1  \w     19.00  56.00   0.50    0.05    --   56.25-125.00 -90.00   74
  2  \w     28.00  54.00   0.50    0.05    --   69.31-125.00-120.00   52
  3  \w     15.00  41.00   0.50    0.05    --   56.25-103.00-161.00   52
  4  \w     29.00  54.00   0.50    0.05    --   69.31-103.00-161.00   50
  5  \w     36.00  61.00   0.50    0.05    --   75.94-103.00-161.00   50
  6  \w     64.00  92.00   0.50    0.05    --   83.87-103.00-161.00   56
  7  \w     33.00  58.00   0.50    0.05    --   75.94 -95.00 -90.00   50
  8  \w     17.00  56.00   0.50    0.05    --   56.25 -95.00 -60.00   78
  9  \w     27.00  52.00   0.50    0.05    --   69.31 -95.00  30.00   50
 10  \w     35.00  60.00   0.50    0.05    --   75.94 -95.00  60.00   50
 11  \w     29.00  56.00   0.50    0.05    --   69.31 -95.00  90.00   54
 12  \w     35.00  67.00   0.50    0.05    --   75.94 -95.00 120.00   64
 13  \w     40.00  84.00   0.50    0.05    --   75.94 -95.00 150.00   88
 14  \w     47.00  87.00   0.50    0.05    --   83.87 -95.00 120.00   80
 15  \w     49.00  88.00   0.50    0.05    --   83.87 -95.00  90.00   78
 16  \w     41.00  66.00   0.50    0.05    --   83.87 -95.00  30.00   50
 17  \w     66.00  91.00   0.50    0.05    --   83.87 -95.00   0.00   50
 18  \w     43.00  90.00   0.50    0.05    --   83.87 -95.00 -60.00   94
 19  \w     41.00  92.00   0.50    0.05    --   83.87 -95.00-120.00  102
 20  \w     56.00 127.00   0.50    0.05    --   83.87  15.00   0.00  142
 21  \w     94.00 119.00   0.50    0.05    --   69.31  15.00 -30.00   50
 22  \w     48.00 107.00   0.50    0.05    --   75.94  15.00 -60.00  118
 23  \w     58.00  84.00   0.50    0.05    --   69.31  15.00 -30.00   52
 24  \w     80.00 105.00   0.50    0.05    --   83.87  15.00 120.00   50
 25  \w     37.00  81.00   0.50    0.05    --   56.25  15.00  90.00   88
 26  \w    -64.00 -38.00   0.50    0.05    --  -59.44 -15.00  30.00   52
 27  \w   -126.00 -39.00   0.50    0.05    --  -75.32 -15.00 -30.00  174
 28  \w   -109.00 -73.00   0.50    0.05    --  -59.44 -15.00  30.00   72
 29  \w   -125.00 -48.00   0.50    0.05    --  -75.32 -15.00  60.00  154
 30  \w   -121.00 -88.00   0.50    0.05    --  -72.13 -15.00 120.00   66
 31  \w    -62.00 -36.00   0.50    0.05    --  -72.13 -15.00 120.00   52
 32  \w    -83.00 -56.00   0.50    0.05    --  -75.32 103.00 -59.00   54
 33  \w    -58.00 -33.00   0.50    0.05    --  -75.32 111.00-150.00   50
 34  \w    -97.00 -34.00   0.50    0.05    --  -79.90 115.00 -46.85  126
 35  \w    -97.00 -64.00   0.50    0.05    --  -79.90 114.00  25.30   66
 36  \w    -59.00 -34.00   0.50    0.05    --  -79.90 114.00  25.30   50
 37  \w    -63.00 -36.00   0.50    0.05    --  -75.32 111.00 150.00   54
 38  \w    -52.00 -26.00   0.50    0.05    --  -59.44 103.00 -59.00   52
 39  \w    -56.00 -31.00   0.50    0.05    --  -72.13 103.00 -59.00   50
 40  \w    -92.00 -66.00   0.50    0.05    --  -75.32 111.00-150.00   52
;
_diffrn_measurement_device 'four-circle diffractometer'
_diffrn_measurement_device_type 'XtaLAB Synergy R, DW system, HyPix-Arc 150'
_diffrn_measurement_method '\w scans'
_diffrn_orient_matrix_type 'CrysAlisPro convention (1999,Acta A55,543-557)'
_diffrn_orient_matrix_UB_11 -0.0010757000
_diffrn_orient_matrix_UB_12 0.1295215000
_diffrn_orient_matrix_UB_13 -0.0470116000
_diffrn_orient_matrix_UB_21 -0.0055386000
_diffrn_orient_matrix_UB_22 -0.0927760000
_diffrn_orient_matrix_UB_23 -0.1234909000
_diffrn_orient_matrix_UB_31 -0.2082708000
_diffrn_orient_matrix_UB_32 -0.0668390000
_diffrn_orient_matrix_UB_33 -0.0387559000
_diffrn_radiation_monochromator mirror
_diffrn_radiation_probe x-ray
_diffrn_radiation_type 'Cu K\a'
_diffrn_radiation_wavelength 1.54184
_diffrn_reflns_av_R_equivalents 0.0123
_diffrn_reflns_av_unetI/netI 0.0128
_diffrn_reflns_Laue_measured_fraction_full 0.992
_diffrn_reflns_Laue_measured_fraction_max 0.935
_diffrn_reflns_limit_h_max 7
_diffrn_reflns_limit_h_min -10
_diffrn_reflns_limit_k_max 12
_diffrn_reflns_limit_k_min -12
_diffrn_reflns_limit_l_max 15
_diffrn_reflns_limit_l_min -14
_diffrn_reflns_number 9944
_diffrn_reflns_point_group_measured_fraction_full 0.992
_diffrn_reflns_point_group_measured_fraction_max 0.935
_diffrn_reflns_theta_full 67.684
_diffrn_reflns_theta_max 73.836
_diffrn_reflns_theta_min 3.951
_diffrn_source 'Rotating-anode X-ray tube'
_diffrn_source_type 'Rigaku (Cu) X-ray Source'
_exptl_absorpt_coefficient_mu 0.627
_exptl_absorpt_correction_T_max 1.00000
_exptl_absorpt_correction_T_min 0.92300
_exptl_absorpt_correction_type multi-scan
_exptl_absorpt_process_details
;
CrysAlisPro 1.171.42.96a (Rigaku Oxford Diffraction, 2023)
Empirical absorption correction using spherical harmonics,
implemented in SCALE3 ABSPACK scaling algorithm.
;
_exptl_crystal_colour yellow
_exptl_crystal_colour_primary yellow
_exptl_crystal_density_diffrn 1.283
_exptl_crystal_description block
_exptl_crystal_F_000 352
_exptl_crystal_size_max 0.22
_exptl_crystal_size_mid 0.21
_exptl_crystal_size_min 0.19
_refine_diff_density_max 0.244
_refine_diff_density_min -0.157
_refine_diff_density_rms 0.032
_refine_ls_extinction_coef 0.0093(8)
_refine_ls_extinction_expression Fc^*^=kFc[1+0.001xFc^2^\l^3^/sin(2\q)]^-1/4^
_refine_ls_extinction_method 'SHELXL-2018/3 (Sheldrick 2018)'
_refine_ls_goodness_of_fit_ref 1.053
_refine_ls_hydrogen_treatment constr
_refine_ls_matrix_type full
_refine_ls_number_parameters 236
_refine_ls_number_reflns 3312
_refine_ls_number_restraints 0
_refine_ls_restrained_S_all 1.053
_refine_ls_R_factor_all 0.0343
_refine_ls_R_factor_gt 0.0327
_refine_ls_shift/su_max 0.000
_refine_ls_shift/su_mean 0.000
_refine_ls_structure_factor_coef Fsqd
_refine_ls_weighting_details 'w=1/[\s^2^(Fo^2^)+(0.0412P)^2^+0.2543P] where P=(Fo^2^+2Fc^2^)/3'
_refine_ls_weighting_scheme calc
_refine_ls_wR_factor_gt 0.0845
_refine_ls_wR_factor_ref 0.0858
_reflns_Friedel_coverage 0.000
_reflns_number_gt 3127
_reflns_number_total 3312
_reflns_threshold_expression 'I > 2\s(I)'
_cod_data_source_file d4cc00113c2.cif
_cod_data_source_block 230861lt_auto
_cod_depositor_comments 'Adding full bibliography for 7132900--7132907.cif.'
_cod_original_cell_volume 870.66(5)
_cod_database_code 7132906
_shelx_shelxl_version_number 2018/3
_shelx_space_group_comment
;
The symmetry employed for this shelxl refinement is uniquely defined
by the following loop, which should always be used as a source of
symmetry information in preference to the above space-group names.
They are only intended as comments.
;
_shelx_estimated_absorpt_t_max 0.890
_shelx_estimated_absorpt_t_min 0.874
_olex2_refinement_description
;
1. Fixed Uiso
 At 1.2 times of:
  All C(H) groups, All C(H,H) groups, All N(H) groups
2.a Secondary CH2 refined with riding coordinates:
 C16(H16A,H16B)
2.b Aromatic/amide H refined with riding coordinates:
 C4(H4), C5(H5), C6(H6), C11(H11), C12(H12), C13(H13), C14(H14), C20(H20),
 C21(H21), C22(H22), C23(H23), C24(H24), C25(H25), N9(H9)
;
_olex2_submission_special_instructions 'No special instructions were received'
_oxdiff_exptl_absorpt_empirical_details
;
Empirical correction (ABSPACK) includes:
- Absorption correction using spherical harmonics
- Frame scaling
;
_oxdiff_exptl_absorpt_empirical_full_max 1.119
_oxdiff_exptl_absorpt_empirical_full_min 0.865

loop_
_space_group_symop_operation_xyz
'x, y, z'
'-x, -y, -z'

loop_
_atom_site_label
_atom_site_type_symbol
_atom_site_fract_x
_atom_site_fract_y
_atom_site_fract_z
_atom_site_U_iso_or_equiv
_atom_site_adp_type
_atom_site_occupancy
_atom_site_site_symmetry_order
_atom_site_calc_flag
_atom_site_refinement_flags_posn
_atom_site_refinement_flags_adp
_atom_site_refinement_flags_occupancy
_atom_site_disorder_assembly
_atom_site_disorder_group
C1 C 0.41510(14) 0.24729(11) -0.17199(9) 0.0209(2) Uani 1 1 d . . . . .
C2 C 0.30780(14) 0.32789(11) -0.17162(9) 0.0208(2) Uani 1 1 d . . . . .
C3 C 0.21443(14) 0.30002(11) -0.08544(9) 0.0211(2) Uani 1 1 d . . . . .
C4 C 0.08453(14) 0.34449(12) -0.04735(9) 0.0235(2) Uani 1 1 d . . . . .
H4 H 0.039781 0.406422 -0.081264 0.028 Uiso 1 1 calc R U . . .
C5 C 0.02180(15) 0.29716(12) 0.04047(10) 0.0259(2) Uani 1 1 d . . . . .
H5 H -0.065979 0.327476 0.066551 0.031 Uiso 1 1 calc R U . . .
C6 C 0.08567(15) 0.20582(12) 0.09099(10) 0.0250(2) Uani 1 1 d . . . . .
H6 H 0.043351 0.177523 0.152629 0.030 Uiso 1 1 calc R U . . .
C7 C 0.21072(14) 0.15522(12) 0.05258(9) 0.0228(2) Uani 1 1 d . . . . .
C8 C 0.27240(14) 0.20216(11) -0.03735(9) 0.0210(2) Uani 1 1 d . . . . .
C10 C 0.28791(13) 0.42631(12) -0.24209(9) 0.0211(2) Uani 1 1 d . . . . .
C11 C 0.30416(14) 0.57065(12) -0.18148(10) 0.0240(2) Uani 1 1 d . . . . .
H11 H 0.331486 0.602706 -0.096965 0.029 Uiso 1 1 calc R U . . .
C12 C 0.28147(15) 0.66786(12) -0.24138(11) 0.0281(3) Uani 1 1 d . . . . .
H12 H 0.291669 0.764673 -0.198304 0.034 Uiso 1 1 calc R U . . .
C13 C 0.24379(16) 0.62305(13) -0.36461(11) 0.0312(3) Uani 1 1 d . . . . .
H13 H 0.229409 0.689368 -0.406362 0.037 Uiso 1 1 calc R U . . .
C14 C 0.22725(16) 0.48077(13) -0.42643(10) 0.0290(3) Uani 1 1 d . . . . .
H14 H 0.202065 0.450574 -0.510776 0.035 Uiso 1 1 calc R U . . .
C15 C 0.24685(14) 0.38123(12) -0.36728(9) 0.0230(2) Uani 1 1 d . . . . .
C16 C 0.22352(15) 0.22488(13) -0.43821(9) 0.0262(2) Uani 1 1 d . . . . .
H16A H 0.340708 0.228695 -0.449420 0.031 Uiso 1 1 calc R U . . .
H16B H 0.189684 0.157424 -0.391530 0.031 Uiso 1 1 calc R U . . .
C17 C 0.08560(15) 0.16176(13) -0.55588(10) 0.0265(2) Uani 1 1 d . . . . .
C19 C 0.54225(14) 0.23554(12) -0.23999(9) 0.0226(2) Uani 1 1 d . . . . .
C20 C 0.54283(16) 0.09558(13) -0.29408(10) 0.0274(2) Uani 1 1 d . . . . .
H20 H 0.461987 0.008097 -0.286240 0.033 Uiso 1 1 calc R U . . .
C21 C 0.66135(18) 0.08430(16) -0.35919(11) 0.0363(3) Uani 1 1 d . . . . .
H21 H 0.661309 -0.011034 -0.395852 0.044 Uiso 1 1 calc R U . . .
C22 C 0.77937(18) 0.21088(18) -0.37100(11) 0.0400(3) Uani 1 1 d . . . . .
H22 H 0.860335 0.202467 -0.415611 0.048 Uiso 1 1 calc R U . . .
C23 C 0.77980(16) 0.35002(16) -0.31788(11) 0.0363(3) Uani 1 1 d . . . . .
H23 H 0.861299 0.436927 -0.326053 0.044 Uiso 1 1 calc R U . . .
C24 C 0.66134(15) 0.36317(14) -0.25255(10) 0.0283(3) Uani 1 1 d . . . . .
H24 H 0.661519 0.458767 -0.216596 0.034 Uiso 1 1 calc R U . . .
C25 C 0.27032(15) 0.05445(12) 0.10181(10) 0.0258(2) Uani 1 1 d . . . . .
H25 H 0.223543 0.025254 0.161715 0.031 Uiso 1 1 calc R U . . .
N9 N 0.39124(12) 0.16993(10) -0.09218(7) 0.0210(2) Uani 1 1 d . . . . .
H9 H 0.444253 0.109542 -0.078866 0.025 Uiso 1 1 calc R U . . .
N18 N -0.02310(15) 0.11028(12) -0.64709(9) 0.0364(3) Uani 1 1 d . . . . .
O26 O 0.37729(10) 0.00542(9) 0.07019(7) 0.0293(2) Uani 1 1 d . . . . .

loop_
_atom_site_aniso_label
_atom_site_aniso_U_11
_atom_site_aniso_U_22
_atom_site_aniso_U_33
_atom_site_aniso_U_23
_atom_site_aniso_U_13
_atom_site_aniso_U_12
C1 0.0231(5) 0.0227(5) 0.0183(5) 0.0069(4) 0.0060(4) 0.0108(4)
C2 0.0233(5) 0.0224(5) 0.0186(5) 0.0062(4) 0.0071(4) 0.0113(4)
C3 0.0236(5) 0.0223(5) 0.0189(5) 0.0065(4) 0.0066(4) 0.0110(4)
C4 0.0277(5) 0.0241(5) 0.0231(5) 0.0078(4) 0.0086(4) 0.0152(4)
C5 0.0284(6) 0.0281(6) 0.0266(5) 0.0083(4) 0.0131(4) 0.0156(5)
C6 0.0282(6) 0.0277(5) 0.0219(5) 0.0093(4) 0.0109(4) 0.0122(4)
C7 0.0244(5) 0.0246(5) 0.0204(5) 0.0081(4) 0.0071(4) 0.0105(4)
C8 0.0221(5) 0.0226(5) 0.0192(5) 0.0062(4) 0.0059(4) 0.0109(4)
C10 0.0207(5) 0.0237(5) 0.0228(5) 0.0095(4) 0.0080(4) 0.0116(4)
C11 0.0242(5) 0.0247(5) 0.0246(5) 0.0074(4) 0.0085(4) 0.0116(4)
C12 0.0296(6) 0.0219(5) 0.0355(6) 0.0100(5) 0.0112(5) 0.0126(4)
C13 0.0370(6) 0.0296(6) 0.0357(6) 0.0189(5) 0.0119(5) 0.0175(5)
C14 0.0356(6) 0.0330(6) 0.0246(5) 0.0141(5) 0.0104(5) 0.0172(5)
C15 0.0241(5) 0.0262(5) 0.0230(5) 0.0097(4) 0.0084(4) 0.0133(4)
C16 0.0318(6) 0.0296(6) 0.0209(5) 0.0077(4) 0.0065(4) 0.0180(5)
C17 0.0328(6) 0.0292(6) 0.0237(6) 0.0097(4) 0.0118(5) 0.0175(5)
C19 0.0222(5) 0.0325(6) 0.0184(5) 0.0109(4) 0.0061(4) 0.0159(4)
C20 0.0331(6) 0.0357(6) 0.0226(5) 0.0120(5) 0.0104(4) 0.0218(5)
C21 0.0434(7) 0.0549(8) 0.0262(6) 0.0142(5) 0.0149(5) 0.0355(6)
C22 0.0343(7) 0.0735(10) 0.0291(6) 0.0232(6) 0.0178(5) 0.0327(7)
C23 0.0250(6) 0.0593(8) 0.0309(6) 0.0257(6) 0.0101(5) 0.0158(6)
C24 0.0245(6) 0.0370(6) 0.0257(5) 0.0146(5) 0.0061(4) 0.0130(5)
C25 0.0273(6) 0.0297(6) 0.0246(5) 0.0125(4) 0.0093(4) 0.0129(5)
N9 0.0244(4) 0.0242(4) 0.0206(4) 0.0099(3) 0.0085(3) 0.0146(4)
N18 0.0420(6) 0.0387(6) 0.0267(5) 0.0085(4) 0.0056(5) 0.0184(5)
O26 0.0299(4) 0.0348(4) 0.0334(4) 0.0178(4) 0.0122(3) 0.0193(4)

loop_
_atom_type_symbol
_atom_type_description
_atom_type_scat_dispersion_real
_atom_type_scat_dispersion_imag
_atom_type_scat_source
C C 0.0181 0.0091 'International Tables Vol C Tables 4.2.6.8 and 6.1.1.4'
H H 0.0000 0.0000 'International Tables Vol C Tables 4.2.6.8 and 6.1.1.4'
N N 0.0311 0.0180 'International Tables Vol C Tables 4.2.6.8 and 6.1.1.4'
O O 0.0492 0.0322 'International Tables Vol C Tables 4.2.6.8 and 6.1.1.4'

loop_
_geom_angle_atom_site_label_1
_geom_angle_atom_site_label_2
_geom_angle_atom_site_label_3
_geom_angle
_geom_angle_site_symmetry_1
_geom_angle_site_symmetry_3
_geom_angle_publ_flag
C2 C1 C19 130.53(9) . . ?
C2 C1 N9 109.54(9) . . ?
N9 C1 C19 119.93(9) . . ?
C1 C2 C3 106.39(9) . . ?
C1 C2 C10 128.93(9) . . ?
C3 C2 C10 124.67(9) . . ?
C4 C3 C2 134.08(10) . . ?
C4 C3 C8 119.04(9) . . ?
C8 C3 C2 106.84(9) . . ?
C3 C4 H4 120.3 . . ?
C5 C4 C3 119.39(10) . . ?
C5 C4 H4 120.3 . . ?
C4 C5 H5 119.5 . . ?
C4 C5 C6 121.06(10) . . ?
C6 C5 H5 119.5 . . ?
C5 C6 H6 119.4 . . ?
C5 C6 C7 121.20(10) . . ?
C7 C6 H6 119.4 . . ?
C6 C7 C8 117.52(10) . . ?
C6 C7 C25 120.86(10) . . ?
C8 C7 C25 121.61(10) . . ?
C7 C8 C3 121.69(9) . . ?
N9 C8 C3 107.99(9) . . ?
N9 C8 C7 130.32(9) . . ?
C11 C10 C2 118.27(9) . . ?
C11 C10 C15 118.04(9) . . ?
C15 C10 C2 123.65(9) . . ?
C10 C11 H11 119.1 . . ?
C12 C11 C10 121.83(10) . . ?
C12 C11 H11 119.1 . . ?
C11 C12 H12 120.2 . . ?
C11 C12 C13 119.63(10) . . ?
C13 C12 H12 120.2 . . ?
C12 C13 H13 120.2 . . ?
C14 C13 C12 119.53(10) . . ?
C14 C13 H13 120.2 . . ?
C13 C14 H14 119.3 . . ?
C13 C14 C15 121.30(10) . . ?
C15 C14 H14 119.3 . . ?
C10 C15 C16 120.46(9) . . ?
C14 C15 C10 119.66(10) . . ?
C14 C15 C16 119.88(9) . . ?
C15 C16 H16A 108.9 . . ?
C15 C16 H16B 108.9 . . ?
H16A C16 H16B 107.7 . . ?
C17 C16 C15 113.30(9) . . ?
C17 C16 H16A 108.9 . . ?
C17 C16 H16B 108.9 . . ?
N18 C17 C16 178.77(13) . . ?
C20 C19 C1 120.06(10) . . ?
C24 C19 C1 120.55(10) . . ?
C24 C19 C20 119.39(10) . . ?
C19 C20 H20 120.0 . . ?
C21 C20 C19 120.07(11) . . ?
C21 C20 H20 120.0 . . ?
C20 C21 H21 119.8 . . ?
C22 C21 C20 120.36(12) . . ?
C22 C21 H21 119.8 . . ?
C21 C22 H22 120.0 . . ?
C21 C22 C23 120.05(11) . . ?
C23 C22 H22 120.0 . . ?
C22 C23 H23 119.9 . . ?
C22 C23 C24 120.29(12) . . ?
C24 C23 H23 119.9 . . ?
C19 C24 H24 120.1 . . ?
C23 C24 C19 119.85(11) . . ?
C23 C24 H24 120.1 . . ?
C7 C25 H25 118.3 . . ?
O26 C25 C7 123.44(10) . . ?
O26 C25 H25 118.3 . . ?
C1 N9 H9 125.4 . . ?
C8 N9 C1 109.22(8) . . ?
C8 N9 H9 125.4 . . ?

loop_
_geom_bond_atom_site_label_1
_geom_bond_atom_site_label_2
_geom_bond_distance
_geom_bond_site_symmetry_2
_geom_bond_publ_flag
C1 C2 1.3779(14) . ?
C1 C19 1.4722(14) . ?
C1 N9 1.3843(13) . ?
C2 C3 1.4431(14) . ?
C2 C10 1.4791(14) . ?
C3 C4 1.4014(14) . ?
C3 C8 1.4147(14) . ?
C4 H4 0.9500 . ?
C4 C5 1.3892(15) . ?
C5 H5 0.9500 . ?
C5 C6 1.3953(16) . ?
C6 H6 0.9500 . ?
C6 C7 1.3970(15) . ?
C7 C8 1.4078(15) . ?
C7 C25 1.4545(15) . ?
C8 N9 1.3658(13) . ?
C10 C11 1.4016(14) . ?
C10 C15 1.4071(15) . ?
C11 H11 0.9500 . ?
C11 C12 1.3853(15) . ?
C12 H12 0.9500 . ?
C12 C13 1.3870(17) . ?
C13 H13 0.9500 . ?
C13 C14 1.3867(17) . ?
C14 H14 0.9500 . ?
C14 C15 1.3931(15) . ?
C15 C16 1.5197(14) . ?
C16 H16A 0.9900 . ?
C16 H16B 0.9900 . ?
C16 C17 1.4693(15) . ?
C17 N18 1.1442(15) . ?
C19 C20 1.3976(15) . ?
C19 C24 1.3964(16) . ?
C20 H20 0.9500 . ?
C20 C21 1.3872(16) . ?
C21 H21 0.9500 . ?
C21 C22 1.381(2) . ?
C22 H22 0.9500 . ?
C22 C23 1.384(2) . ?
C23 H23 0.9500 . ?
C23 C24 1.3920(16) . ?
C24 H24 0.9500 . ?
C25 H25 0.9500 . ?
C25 O26 1.2207(13) . ?
N9 H9 0.8800 . ?

loop_
_geom_torsion_atom_site_label_1
_geom_torsion_atom_site_label_2
_geom_torsion_atom_site_label_3
_geom_torsion_atom_site_label_4
_geom_torsion
_geom_torsion_site_symmetry_1
_geom_torsion_site_symmetry_2
_geom_torsion_site_symmetry_3
_geom_torsion_site_symmetry_4
_geom_torsion_publ_flag
C1 C2 C3 C4 -177.57(11) . . . . ?
C1 C2 C3 C8 0.15(11) . . . . ?
C1 C2 C10 C11 -129.74(11) . . . . ?
C1 C2 C10 C15 52.73(16) . . . . ?
C1 C19 C20 C21 179.34(10) . . . . ?
C1 C19 C24 C23 -179.52(10) . . . . ?
C2 C1 C19 C20 -135.65(12) . . . . ?
C2 C1 C19 C24 43.46(16) . . . . ?
C2 C1 N9 C8 -1.47(12) . . . . ?
C2 C3 C4 C5 -179.60(11) . . . . ?
C2 C3 C8 C7 178.20(9) . . . . ?
C2 C3 C8 N9 -1.03(11) . . . . ?
C2 C10 C11 C12 -177.85(10) . . . . ?
C2 C10 C15 C14 178.77(10) . . . . ?
C2 C10 C15 C16 -1.14(16) . . . . ?
C3 C2 C10 C11 49.54(14) . . . . ?
C3 C2 C10 C15 -127.99(11) . . . . ?
C3 C4 C5 C6 -0.19(16) . . . . ?
C3 C8 N9 C1 1.53(11) . . . . ?
C4 C3 C8 C7 -3.67(15) . . . . ?
C4 C3 C8 N9 177.10(9) . . . . ?
C4 C5 C6 C7 -1.92(17) . . . . ?
C5 C6 C7 C8 1.18(16) . . . . ?
C5 C6 C7 C25 -177.14(10) . . . . ?
C6 C7 C8 C3 1.62(15) . . . . ?
C6 C7 C8 N9 -179.34(10) . . . . ?
C6 C7 C25 O26 178.97(10) . . . . ?
C7 C8 N9 C1 -177.61(11) . . . . ?
C8 C3 C4 C5 2.90(15) . . . . ?
C8 C7 C25 O26 0.72(17) . . . . ?
C10 C2 C3 C4 3.01(18) . . . . ?
C10 C2 C3 C8 -179.27(9) . . . . ?
C10 C11 C12 C13 -0.81(17) . . . . ?
C10 C15 C16 C17 145.30(10) . . . . ?
C11 C10 C15 C14 1.23(15) . . . . ?
C11 C10 C15 C16 -178.67(9) . . . . ?
C11 C12 C13 C14 0.74(17) . . . . ?
C12 C13 C14 C15 0.33(18) . . . . ?
C13 C14 C15 C10 -1.32(17) . . . . ?
C13 C14 C15 C16 178.58(10) . . . . ?
C14 C15 C16 C17 -34.60(14) . . . . ?
C15 C10 C11 C12 -0.18(15) . . . . ?
C19 C1 C2 C3 -178.57(10) . . . . ?
C19 C1 C2 C10 0.81(19) . . . . ?
C19 C1 N9 C8 177.97(9) . . . . ?
C19 C20 C21 C22 0.03(17) . . . . ?
C20 C19 C24 C23 -0.41(15) . . . . ?
C20 C21 C22 C23 -0.08(18) . . . . ?
C21 C22 C23 C24 -0.11(18) . . . . ?
C22 C23 C24 C19 0.36(17) . . . . ?
C24 C19 C20 C21 0.22(16) . . . . ?
C25 C7 C8 C3 179.92(10) . . . . ?
C25 C7 C8 N9 -1.04(18) . . . . ?
N9 C1 C2 C3 0.79(11) . . . . ?
N9 C1 C2 C10 -179.83(10) . . . . ?
N9 C1 C19 C20 45.05(14) . . . . ?
N9 C1 C19 C24 -135.84(10) . . . . ?
